data_2014276
loop_
_publ_author_name
'Canty, Allan J.'
'Skelton, Brian W.'
'Traill, Peter R.'
'White, Allan H.'

_publ_section_title
;
 Bis[tris(pyridin-2-yl)methanol-\k^2^<i>N</i>,<i>N</i>']palladium(II)
 dinitrate at 150 and 298K
;
_journal_issue 7
_journal_name_full 'Acta Crystallographica Section C'
_journal_page_first m305
_journal_page_last m307
_journal_paper_doi 10.1107/S0108270104010893
_journal_volume 60
_journal_year 2004
_chemical_formula_iupac '[Pd (C16 H13 N3 O)2] (N O3)2'
_chemical_formula_moiety 'C32 H26 N6 O2 Pd 2+ , 2N O3 -'
_chemical_formula_structural 'C32 H26 N6 O2 Pd 2+ , 2N O3 -'
_chemical_formula_sum 'C32 H26 N8 O8 Pd'
_chemical_formula_weight 757.03
_chemical_name_systematic
;
Bis[tris(pyridin-2-yl)methanol-\k^2^N]palladium(II) dinitrate
;
_space_group_IT_number 14
_symmetry_cell_setting monoclinic
_symmetry_space_group_name_Hall '-P 2ybc'
_symmetry_space_group_name_H-M 'P 1 21/c 1'
_atom_sites_solution_hydrogens difmap
_atom_sites_solution_primary direct
_atom_sites_solution_secondary difmap
_cell_angle_alpha 90.00
_cell_angle_beta 96.294(2)
_cell_angle_gamma 90.00
_cell_formula_units_Z 2
_cell_length_a 8.4280(10)
_cell_length_b 10.284(2)
_cell_length_c 17.669(3)
_cell_measurement_reflns_used 4042
_cell_measurement_temperature 150(2)
_cell_measurement_theta_max 27.5
_cell_measurement_theta_min 2.6
_cell_volume 1522.2(4)
_computing_cell_refinement 'SAINT (Siemens, 1995)'
_computing_data_collection 'SMART (Siemens, 1995)'
_computing_data_reduction SAINT
_computing_molecular_graphics Xtal3.5
_computing_publication_material 'BONDLA and CIFIO in Xtal3.5'
_computing_structure_refinement 'CRYLSQ in Xtal3.5'
_computing_structure_solution 'Xtal3.5 (Hall et al., 1995)'
_diffrn_ambient_temperature 150(2)
_diffrn_measured_fraction_theta_full 1.0
_diffrn_measured_fraction_theta_max 0.99
_diffrn_measurement_device_type 'Siemens SMART CCD area-detector'
_diffrn_measurement_method \w
_diffrn_radiation_monochromator graphite
_diffrn_radiation_source 'sealed tube'
_diffrn_radiation_type 'Mo K\a'
_diffrn_radiation_wavelength 0.71073
_diffrn_reflns_av_R_equivalents 0.045
_diffrn_reflns_av_sigmaI/netI 0.036
_diffrn_reflns_limit_h_max 11
_diffrn_reflns_limit_h_min -11
_diffrn_reflns_limit_k_max 13
_diffrn_reflns_limit_k_min -13
_diffrn_reflns_limit_l_max 23
_diffrn_reflns_limit_l_min -23
_diffrn_reflns_number 17629
_diffrn_reflns_theta_full 28.00
_diffrn_reflns_theta_max 28.07
_diffrn_reflns_theta_min 2.29
_diffrn_standards_decay_% 0
_diffrn_standards_number 0
_exptl_absorpt_coefficient_mu 0.678
_exptl_absorpt_correction_T_max 0.93
_exptl_absorpt_correction_T_min 0.73
_exptl_absorpt_correction_type multi-scan
_exptl_absorpt_process_details '(SADABS; Sheldrick, 1996)'
_exptl_crystal_colour colourless
_exptl_crystal_density_diffrn 1.652
_exptl_crystal_density_meas ?
_exptl_crystal_density_method 'not measured'
_exptl_crystal_description block
_exptl_crystal_F_000 768
_exptl_crystal_size_max 0.2
_exptl_crystal_size_mid 0.2
_exptl_crystal_size_min 0.15
_refine_diff_density_max 2.446
_refine_diff_density_min -0.876
_refine_ls_extinction_method none
_refine_ls_goodness_of_fit_all 1.357
_refine_ls_goodness_of_fit_ref 1.041
_refine_ls_hydrogen_treatment constr
_refine_ls_matrix_type full
_refine_ls_number_constraints 0
_refine_ls_number_parameters 223
_refine_ls_number_reflns 2726
_refine_ls_number_restraints 0
_refine_ls_R_factor_all 0.068
_refine_ls_R_factor_gt 0.048
_refine_ls_shift/su_max 0.001
_refine_ls_shift/su_mean 0.0001
_refine_ls_structure_factor_coef Fsqd
_refine_ls_weighting_details 'w = 1/[\s^2^(F) + 0.54F^2^]'
_refine_ls_weighting_scheme calc
_refine_ls_wR_factor_all 0.178
_refine_ls_wR_factor_ref 0.117
_reflns_number_gt 2726
_reflns_number_total 3681
_reflns_threshold_expression I>2\s(I)
_cod_data_source_file ta1448.cif
_cod_data_source_block I
_cod_depositor_comments
;
The following automatic conversions were performed:

'_exptl_crystal_density_meas' value 'not measured' was changed to '?'
- the value is perceived as not measured.

Automatic conversion script
Id: cif_fix_values 3008 2015-01-20 13:52:24Z robertas 
;
_cod_original_sg_symbol_Hall -p_2ybc
_cod_original_sg_symbol_H-M 'P 21/c'
_cod_database_code 2014276
_cod_database_fobs_code 2014276

loop_
_symmetry_equiv_pos_as_xyz
+x,+y,+z
-x,1/2+y,1/2-z
-x,-y,-z
+x,1/2-y,1/2+z

loop_
_atom_site_label
_atom_site_fract_x
_atom_site_fract_y
_atom_site_fract_z
_atom_site_U_iso_or_equiv
_atom_site_adp_type
_atom_site_calc_flag
_atom_site_calc_attached_atom
_atom_site_occupancy
_atom_site_disorder_assembly
_atom_site_disorder_group
Pd 0.50000 0.50000 0.50000 0.02062(19) Uani ? ? 1.00000 ? ?
C10 0.2922(4) 0.7445(4) 0.5132(2) 0.0236(17) Uani ? ? 1.00000 ? ?
O10 0.1936(3) 0.8537(3) 0.51290(16) 0.0289(13) Uani ? ? 1.00000 ? ?
C1A 0.2181(4) 0.6272(4) 0.5498(2) 0.0237(17) Uani ? ? 1.00000 ? ?
N2A 0.2940(4) 0.5111(3) 0.54846(17) 0.0215(13) Uani ? ? 1.00000 ? ?
C3A 0.2358(5) 0.4079(4) 0.5831(2) 0.0272(18) Uani ? ? 1.00000 ? ?
C4A 0.1006(5) 0.4161(4) 0.6210(2) 0.030(2) Uani ? ? 1.00000 ? ?
C5A 0.0203(5) 0.5332(5) 0.6212(2) 0.034(2) Uani ? ? 1.00000 ? ?
C6A 0.0781(5) 0.6395(4) 0.5844(2) 0.0290(19) Uani ? ? 1.00000 ? ?
C1B 0.3070(4) 0.7141(4) 0.4291(2) 0.0231(16) Uani ? ? 1.00000 ? ?
N2B 0.3917(4) 0.6085(3) 0.41359(18) 0.0234(14) Uani ? ? 1.00000 ? ?
C3B 0.4059(5) 0.5756(4) 0.3408(2) 0.0260(18) Uani ? ? 1.00000 ? ?
C4B 0.3359(5) 0.6485(4) 0.2806(2) 0.0277(18) Uani ? ? 1.00000 ? ?
C5B 0.2501(5) 0.7577(4) 0.2960(2) 0.0306(19) Uani ? ? 1.00000 ? ?
C6B 0.2342(5) 0.7922(4) 0.3705(2) 0.0283(19) Uani ? ? 1.00000 ? ?
C1C 0.4585(4) 0.7735(4) 0.5558(2) 0.0236(17) Uani ? ? 1.00000 ? ?
N2C 0.4794(4) 0.7364(3) 0.62928(18) 0.0275(16) Uani ? ? 1.00000 ? ?
C3C 0.6191(5) 0.7661(4) 0.6700(2) 0.030(2) Uani ? ? 1.00000 ? ?
C4C 0.7412(5) 0.8314(4) 0.6391(2) 0.032(2) Uani ? ? 1.00000 ? ?
C5C 0.7169(5) 0.8709(4) 0.5643(2) 0.0302(19) Uani ? ? 1.00000 ? ?
C6C 0.5726(5) 0.8427(4) 0.5215(2) 0.0281(18) Uani ? ? 1.00000 ? ?
N 0.1648(4) 1.0631(3) 0.6658(2) 0.0292(17) Uani ? ? 1.00000 ? ?
O1 0.2944(4) 1.0990(4) 0.6443(2) 0.049(2) Uani ? ? 1.00000 ? ?
O2 0.1009(4) 0.9601(3) 0.6384(2) 0.0418(17) Uani ? ? 1.00000 ? ?
O3 0.1023(4) 1.1251(3) 0.71392(18) 0.0408(17) Uani ? ? 1.00000 ? ?
H10 0.18197 0.88408 0.55884 0.04400 Uiso ? ? 1.00000 ? ?
H3C 0.63432 0.72964 0.72112 0.02300 Uiso ? ? 1.00000 ? ?
H3A 0.28794 0.32714 0.58159 0.04300 Uiso ? ? 1.00000 ? ?
H4A 0.06360 0.34272 0.64633 0.02500 Uiso ? ? 1.00000 ? ?
H5A -0.07366 0.54088 0.64595 0.02600 Uiso ? ? 1.00000 ? ?
H6A 0.02337 0.71981 0.58301 0.03200 Uiso ? ? 1.00000 ? ?
H3B 0.46551 0.50092 0.33058 0.02700 Uiso ? ? 1.00000 ? ?
H4B 0.34644 0.62398 0.22980 0.01200 Uiso ? ? 1.00000 ? ?
H5B 0.20227 0.80937 0.25519 0.04300 Uiso ? ? 1.00000 ? ?
H6B 0.17503 0.86679 0.38145 0.02000 Uiso ? ? 1.00000 ? ?
H4C 0.83914 0.84768 0.66837 0.03200 Uiso ? ? 1.00000 ? ?
H5C 0.79840 0.91749 0.54277 0.05400 Uiso ? ? 1.00000 ? ?
H6C 0.55228 0.86943 0.46996 0.03000 Uiso ? ? 1.00000 ? ?

loop_
_atom_site_aniso_label
_atom_site_aniso_U_11
_atom_site_aniso_U_22
_atom_site_aniso_U_33
_atom_site_aniso_U_12
_atom_site_aniso_U_13
_atom_site_aniso_U_23
Pd 0.0230(2) 0.0190(2) 0.0196(2) 0.00086(17) 0.00143(13) 0.00056(16)
C10 0.0228(17) 0.0243(18) 0.0231(17) 0.0045(14) 0.0002(13) -0.0008(14)
O10 0.0318(15) 0.0272(14) 0.0273(14) 0.0094(12) 0.0010(11) 0.0012(11)
C1A 0.0245(17) 0.0253(18) 0.0206(17) 0.0010(15) -0.0013(13) -0.0033(14)
N2A 0.0245(14) 0.0208(15) 0.0191(13) -0.0016(13) 0.0019(11) -0.0012(12)
C3A 0.0271(19) 0.0233(18) 0.031(2) -0.0029(15) 0.0017(15) 0.0026(15)
C4A 0.034(2) 0.032(2) 0.0246(19) -0.0081(17) 0.0030(16) 0.0032(16)
C5A 0.027(2) 0.045(3) 0.030(2) -0.0043(17) 0.0055(16) -0.0060(17)
C6A 0.028(2) 0.031(2) 0.027(2) 0.0025(16) 0.0006(15) -0.0038(16)
C1B 0.0245(18) 0.0204(17) 0.0240(17) -0.0013(14) 0.0005(14) 0.0017(14)
N2B 0.0237(15) 0.0227(16) 0.0231(15) -0.0011(12) 0.0004(12) 0.0012(12)
C3B 0.030(2) 0.0256(19) 0.0220(17) -0.0027(15) 0.0023(14) -0.0020(14)
C4B 0.029(2) 0.032(2) 0.0211(17) -0.0068(16) -0.0001(14) -0.0010(15)
C5B 0.032(2) 0.032(2) 0.0260(19) -0.0046(17) -0.0052(15) 0.0062(16)
C6B 0.0258(19) 0.030(2) 0.028(2) 0.0027(16) -0.0021(15) 0.0000(16)
C1C 0.0253(18) 0.0212(18) 0.0236(17) 0.0033(14) -0.0006(14) -0.0021(14)
N2C 0.0290(17) 0.0289(17) 0.0239(16) -0.0006(14) 0.0002(13) 0.0001(13)
C3C 0.031(2) 0.032(2) 0.026(2) 0.0012(17) -0.0010(16) -0.0012(16)
C4C 0.027(2) 0.033(2) 0.035(2) -0.0017(17) -0.0056(16) -0.0020(18)
C5C 0.031(2) 0.0221(18) 0.037(2) -0.0037(16) 0.0036(16) 0.0015(16)
C6C 0.036(2) 0.0228(18) 0.0252(18) -0.0001(16) 0.0017(16) 0.0037(15)
N 0.0322(17) 0.0250(18) 0.0306(18) 0.0056(14) 0.0041(14) 0.0051(14)
O1 0.049(2) 0.045(2) 0.057(2) -0.0066(16) 0.0178(17) 0.0039(17)
O2 0.0446(19) 0.0373(17) 0.0427(19) -0.0046(15) 0.0013(15) -0.0119(14)
O3 0.0442(18) 0.0429(19) 0.0345(16) 0.0104(15) 0.0006(14) -0.0086(14)

loop_
_atom_type_symbol
_atom_type_scat_dispersion_real
_atom_type_scat_dispersion_imag
_atom_type_scat_source
C 0.002 0.002 'Int Tables Vol IV Tables 2.2B and 2.3.1'
H 0.0 0.0 'Int Tables Vol IV Tables 2.2B and 2.3.1'
N 0.004 0.003 'Int Tables Vol IV Tables 2.2B and 2.3.1'
O 0.008 0.006 'Int Tables Vol IV Tables 2.2B and 2.3.1'
Pd -1.177 1.007 'Int Tables Vol IV Tables 2.2B and 2.3.1'

loop_
_geom_angle_atom_site_label_1
_geom_angle_atom_site_label_2
_geom_angle_atom_site_label_3
_geom_angle_site_symmetry_1
_geom_angle_site_symmetry_3
_geom_angle
_geom_angle_publ_flag
N2A Pd N2B . . 87.20(12) yes
N2A Pd N2A . '3 666' 180.0000 ?
N2A Pd N2B . '3 666' 92.80(12) ?
N2B Pd N2A . '3 666' 92.80(12) ?
N2B Pd N2B . '3 666' 180.0000 ?
N2A Pd N2B '3 666' '3 666' 87.20(12) ?
O10 C10 C1A . . 111.4(3) ?
O10 C10 C1B . . 105.7(3) ?
O10 C10 C1C . . 110.8(3) ?
C1A C10 C1B . . 109.1(3) ?
C1A C10 C1C . . 109.6(3) ?
C1B C10 C1C . . 110.2(3) ?
C10 O10 H10 . . 113.9 ?
C10 C1A N2A . . 118.1(3) ?
C10 C1A C6A . . 121.1(4) ?
N2A C1A C6A . . 120.8(4) ?
Pd N2A C1A . . 119.1(3) ?
Pd N2A C3A . . 121.4(3) ?
C1A N2A C3A . . 119.4(3) ?
N2A C3A C4A . . 122.1(4) ?
N2A C3A H3A . . 119.3 ?
C4A C3A H3A . . 118.6 ?
C3A C4A C5A . . 118.9(4) ?
C3A C4A H4A . . 120.7 ?
C5A C4A H4A . . 120.4 ?
C4A C5A C6A . . 119.3(4) ?
C4A C5A H5A . . 120.5 ?
C6A C5A H5A . . 120.3 ?
C1A C6A C5A . . 119.4(4) ?
C1A C6A H6A . . 120.2 ?
C5A C6A H6A . . 120.4 ?
C10 C1B N2B . . 117.5(3) ?
C10 C1B C6B . . 121.6(3) ?
N2B C1B C6B . . 120.9(4) ?
Pd N2B C1B . . 119.8(3) ?
Pd N2B C3B . . 120.1(3) ?
C1B N2B C3B . . 120.1(3) ?
N2B C3B C4B . . 121.6(4) ?
N2B C3B H3B . . 119.4 ?
C4B C3B H3B . . 119.0 ?
C3B C4B C5B . . 118.7(4) ?
C3B C4B H4B . . 120.6 ?
C5B C4B H4B . . 120.7 ?
C4B C5B C6B . . 120.2(4) ?
C4B C5B H5B . . 119.6 ?
C6B C5B H5B . . 120.1 ?
C1B C6B C5B . . 118.5(4) ?
C1B C6B H6B . . 120.8 ?
C5B C6B H6B . . 120.7 ?
C10 C1C N2C . . 115.5(3) ?
C10 C1C C6C . . 121.3(3) ?
N2C C1C C6C . . 122.9(3) ?
C1C N2C C3C . . 117.8(4) ?
N2C C3C C4C . . 122.8(4) ?
N2C C3C H3C . . 115.3 ?
C4C C3C H3C . . 121.5 ?
C3C C4C C5C . . 118.8(4) ?
C3C C4C H4C . . 120.9 ?
C5C C4C H4C . . 120.4 ?
C4C C5C C6C . . 119.4(4) ?
C4C C5C H5C . . 119.7 ?
C6C C5C H5C . . 121.0 ?
C1C C6C C5C . . 118.4(4) ?
C1C C6C H6C . . 120.5 ?
C5C C6C H6C . . 121.1 ?
O1 N O2 . . 118.8(4) ?
O1 N O3 . . 120.9(4) ?
O2 N O3 . . 120.3(4) ?

loop_
_geom_bond_atom_site_label_1
_geom_bond_atom_site_label_2
_geom_bond_site_symmetry_1
_geom_bond_site_symmetry_2
_geom_bond_distance
_geom_bond_publ_flag
Pd N2A . . 2.022(3) yes
Pd N2B . . 2.026(3) yes
Pd N2A . '3 666' 2.022(3) ?
Pd N2B . '3 666' 2.026(3) ?
C10 O10 . . 1.396(5) ?
C10 C1A . . 1.534(6) ?
C10 C1B . . 1.538(5) ?
C10 C1C . . 1.545(5) ?
O10 H10 . . 0.885 ?
C1A N2A . . 1.355(5) ?
C1A C6A . . 1.394(6) ?
N2A C3A . . 1.345(5) ?
C3A C4A . . 1.386(6) ?
C3A H3A . . 0.941 ?
C4A C5A . . 1.382(6) ?
C4A H4A . . 0.947 ?
C5A C6A . . 1.387(6) ?
C5A H5A . . 0.949 ?
C6A H6A . . 0.945 ?
C1B N2B . . 1.345(5) ?
C1B C6B . . 1.397(5) ?
N2B C3B . . 1.347(5) ?
C3B C4B . . 1.381(5) ?
C3B H3B . . 0.946 ?
C4B C5B . . 1.378(6) ?
C4B H4B . . 0.946 ?
C5B C6B . . 1.384(6) ?
C5B H5B . . 0.949 ?
C6B H6B . . 0.947 ?
C1C N2C . . 1.345(5) ?
C1C C6C . . 1.389(6) ?
N2C C3C . . 1.346(5) ?
C3C C4C . . 1.390(6) ?
C3C H3C . . 0.973 ?
C4C C5C . . 1.377(6) ?
C4C H4C . . 0.939 ?
C5C C6C . . 1.391(6) ?
C5C H5C . . 0.950 ?
C6C H6C . . 0.948 ?
N O1 . . 1.250(5) ?
N O2 . . 1.261(5) ?
N O3 . . 1.227(5) ?

loop_
_geom_hbond_atom_site_label_D
_geom_hbond_atom_site_label_H
_geom_hbond_atom_site_label_A
_geom_hbond_distance_DH
_geom_hbond_distance_HA
_geom_hbond_distance_DA
_geom_hbond_angle_DHA
_geom_hbond_publ_flag
O10 H10 O2 0.89 1.81 2.666(5) 163 yes

loop_
_geom_torsion_atom_site_label_1
_geom_torsion_atom_site_label_2
_geom_torsion_atom_site_label_3
_geom_torsion_atom_site_label_4
_geom_torsion
_geom_torsion_publ_flag
N2B Pd N2A C1A -44.5(3) yes
N2A Pd N2B C1B 45.5(3) yes
C1B C10 C1A N2A 58.3(4) yes
C1A C10 C1B N2B -57.4(4) yes
C10 C1A N2A Pd 0.7(4) yes
C10 C1B N2B Pd -2.0(4) yes
